data_2021637
loop_
_publ_author_name
'Han, Lizhi'
'Jin, Longyi'
'Wang, Enbo'
'Su, Zhongmin'

_publ_section_title
;
 Synthesis and characterization of two isostructural 3<i>d</i>--4<i>f</i>
 coordination compounds based on pyridine-2,6-dicarboxylic acid and
 4,4'-bipyridine
;
_journal_coeditor_code LF3091
_journal_issue 6
_journal_name_full 'Acta Crystallographica Section C'
_journal_page_first
;
;
_journal_paper_doi 10.1107/S2053229619006004
_journal_volume 75
_journal_year 2019
_chemical_formula_iupac '(C10 H10 N2) [Co Tb2 (C7 H3 N O4)6 (C10 H9 N2)2 (H2 O)2], 8H2 O'
_chemical_formula_moiety 'C10 H10 N2 2+, C62 H40 Co N10 O26 Tb2 2-, 16(H2 O)'
_chemical_formula_sum 'C72 H82 Co N12 O42 Tb2'
_chemical_formula_weight 2164.26
_chemical_name_systematic
;4,4'-Bipyridine-1,1'-diium
diaquabis(\m~2~-pyridine-2,6-dicarboxylato)tetrakis(pyridine-2,6-dicarboxylato)bis[4-(pyridin-4-yl)pyridinium]cobalt(II)diterbium(III) octahydrate
;
_space_group_crystal_system triclinic
_space_group_IT_number 2
_space_group_name_Hall '-P 1'
_space_group_name_H-M_alt 'P -1'
_symmetry_space_group_name_Hall '-P 1'
_symmetry_space_group_name_H-M 'P -1'
_atom_sites_solution_hydrogens mixed
_atom_sites_solution_primary dual
_cell_angle_alpha 98.5180(10)
_cell_angle_beta 99.9010(10)
_cell_angle_gamma 102.7150(10)
_cell_formula_units_Z 1
_cell_length_a 11.8977(6)
_cell_length_b 12.6490(6)
_cell_length_c 14.8487(8)
_cell_measurement_reflns_used 9945
_cell_measurement_temperature 296(2)
_cell_measurement_theta_max 25.000
_cell_measurement_theta_min 1.953
_cell_volume 2106.78(19)
_computing_cell_refinement
;
APEX2 (Bruker, 2005)
;
_computing_data_collection
;
APEX2 (Bruker, 2005)
;
_computing_data_reduction
;
SAINT (Bruker, 2006)
;
_computing_molecular_graphics
;
SHELXTL (Sheldrick, 2008)
;
_computing_publication_material
;
SHELXTL (Sheldrick, 2008)
;
_computing_structure_refinement
;
SHELXL2014 (Sheldrick, 2015b)
;
_computing_structure_solution
;
SHELXT2014 (Sheldrick, 2015a)
;
_diffrn_ambient_temperature 296.02
_diffrn_detector 'charge-coupled device (CCD) area detector'
_diffrn_detector_area_resol_mean 7.9
_diffrn_measured_fraction_theta_full 0.997
_diffrn_measured_fraction_theta_max 0.997
_diffrn_measurement_device 'three-circle diffractometer'
_diffrn_measurement_device_type 'Bruker SMART CCD APEXII'
_diffrn_measurement_method '0.5\% \w and 0.5\% \f scans'
_diffrn_radiation_monochromator 'mirror optics'
_diffrn_radiation_probe x-ray
_diffrn_radiation_type MoK\a
_diffrn_radiation_wavelength 0.71073
_diffrn_reflns_av_R_equivalents 0.0172
_diffrn_reflns_av_unetI/netI 0.0308
_diffrn_reflns_limit_h_max 13
_diffrn_reflns_limit_h_min -14
_diffrn_reflns_limit_k_max 15
_diffrn_reflns_limit_k_min -12
_diffrn_reflns_limit_l_max 17
_diffrn_reflns_limit_l_min -17
_diffrn_reflns_number 12081
_diffrn_reflns_theta_full 24.999
_diffrn_reflns_theta_max 24.999
_diffrn_reflns_theta_min 1.682
_diffrn_source 'microfocus sealed X-ray tube'
_exptl_absorpt_coefficient_mu 1.960
_exptl_absorpt_correction_T_max 0.695
_exptl_absorpt_correction_T_min 0.619
_exptl_absorpt_correction_type multi-scan
_exptl_absorpt_process_details
;
(SADABS; Krause <i>et al.</i>,  2015)
;
_exptl_crystal_colour pink
_exptl_crystal_density_diffrn 1.706
_exptl_crystal_density_method 'not measured'
_exptl_crystal_description block
_exptl_crystal_F_000 1091
_exptl_crystal_size_max 0.21
_exptl_crystal_size_mid 0.20
_exptl_crystal_size_min 0.17
_refine_diff_density_max 1.097
_refine_diff_density_min -0.741
_refine_ls_extinction_method none
_refine_ls_goodness_of_fit_ref 1.054
_refine_ls_hydrogen_treatment constr
_refine_ls_matrix_type full
_refine_ls_number_parameters 583
_refine_ls_number_reflns 7395
_refine_ls_number_restraints 12
_refine_ls_restrained_S_all 1.079
_refine_ls_R_factor_all 0.0281
_refine_ls_R_factor_gt 0.0261
_refine_ls_shift/su_max 0.001
_refine_ls_shift/su_mean 0.000
_refine_ls_structure_factor_coef Fsqd
_refine_ls_weighting_details 'w=1/[\s^2^(Fo^2^)+(0.0388P)^2^+2.5060P] where P=(Fo^2^+2Fc^2^)/3'
_refine_ls_weighting_scheme calc
_refine_ls_wR_factor_gt 0.0708
_refine_ls_wR_factor_ref 0.0722
_reflns_number_gt 6962
_reflns_number_total 7395
_reflns_threshold_expression 'I > 2\s(I)'
_cod_data_source_file lf3091sup1.cif
_cod_data_source_block Tb
_cod_database_code 2021637
_shelx_space_group_comment
;
The symmetry employed for this shelxl refinement is uniquely defined
by the following loop, which should always be used as a source of
symmetry information in preference to the above space-group names.
They are only intended as comments.
;
_shelx_estimated_absorpt_t_min 0.651
_shelx_estimated_absorpt_t_max 0.695

loop_
_space_group_symop_operation_xyz
'x, y, z'
'-x, -y, -z'

loop_
_atom_site_type_symbol
_atom_site_label
_atom_site_fract_x
_atom_site_fract_y
_atom_site_fract_z
_atom_site_U_iso_or_equiv
_atom_site_adp_type
_atom_site_calc_flag
_atom_site_occupancy
Tb Tb1 0.42334(2) 0.19422(2) 0.28485(2) 0.02235(6) Uani d 1
Co Co1 0.000000 0.000000 0.000000 0.02368(13) Uani d 1
O O1 0.3032(3) -0.0800(2) 0.4374(2) 0.0563(8) Uani d 1
O O2 0.3390(2) 0.02105(18) 0.32881(16) 0.0355(5) Uani d 1
O O3 0.5422(2) 0.36242(18) 0.38396(15) 0.0346(5) Uani d 1
O O4 0.6351(2) 0.4667(2) 0.52259(17) 0.0444(7) Uani d 1
O O5 0.5305(2) 0.28005(19) 0.17751(16) 0.0335(5) Uani d 1
O O6 0.5562(3) 0.3959(2) 0.0790(2) 0.0575(8) Uani d 1
O O7 0.2544(2) 0.2370(2) 0.33648(17) 0.0363(5) Uani d 1
O O8 0.1154(2) 0.3301(2) 0.3381(2) 0.0494(7) Uani d 1
O O9 0.6107(2) 0.1490(2) 0.31880(16) 0.0363(5) Uani d 1
O O10 0.7402(2) 0.0543(3) 0.2847(2) 0.0588(8) Uani d 1
O O11 0.25987(19) 0.10806(19) 0.15117(16) 0.0318(5) Uani d 1
O O12 0.16742(19) -0.02932(19) 0.03111(16) 0.0334(5) Uani d 1
O O13 0.0436(2) 0.14535(19) 0.10167(16) 0.0331(5) Uani d 1
H H13A 0.112049 0.138855 0.129362 0.040 Uiso d 1
H H13B -0.001411 0.136975 0.140142 0.040 Uiso d 1
N N1 0.4566(2) 0.1960(2) 0.45596(18) 0.0261(6) Uani d 1
N N2 0.3489(2) 0.3452(2) 0.22002(18) 0.0278(6) Uani d 1
N N3 0.4515(2) 0.0388(2) 0.17121(17) 0.0239(5) Uani d 1
N N4 -0.0616(2) -0.0997(2) 0.09566(19) 0.0313(6) Uani d 1
N N5 -0.2806(3) -0.4077(2) 0.4122(2) 0.0424(7) Uani d 1
H H5 -0.308337 -0.446231 0.451867 0.051 Uiso calc 1
C C1 0.4092(3) 0.1063(3) 0.4874(2) 0.0313(7) Uani d 1
C C2 0.4218(4) 0.1058(3) 0.5815(3) 0.0463(10) Uani d 1
H H2 0.387385 0.041218 0.602410 0.056 Uiso calc 1
C C3 0.4850(4) 0.2003(4) 0.6449(3) 0.0504(10) Uani d 1
H H3 0.493946 0.201863 0.709903 0.061 Uiso calc 1
C C4 0.5354(3) 0.2932(3) 0.6122(3) 0.0436(9) Uani d 1
H H4 0.580373 0.358912 0.654164 0.052 Uiso calc 1
C C5 0.5181(3) 0.2872(3) 0.5169(2) 0.0295(7) Uani d 1
C C6 0.3440(3) 0.0067(3) 0.4118(3) 0.0355(8) Uani d 1
C C7 0.5689(3) 0.3811(3) 0.4719(2) 0.0307(7) Uani d 1
C C8 0.2551(3) 0.3738(3) 0.2442(2) 0.0342(8) Uani d 1
C C9 0.2067(4) 0.4505(4) 0.2056(3) 0.0549(11) Uani d 1
H H9 0.138532 0.468075 0.222358 0.066 Uiso calc 1
C C10 0.2596(5) 0.5015(4) 0.1418(4) 0.0712(15) Uani d 1
H H10 0.228694 0.555651 0.115191 0.085 Uiso calc 1
C C11 0.3575(4) 0.4734(4) 0.1168(3) 0.0536(11) Uani d 1
H H11 0.394858 0.507557 0.073086 0.064 Uiso calc 1
C C12 0.3996(3) 0.3937(3) 0.1576(2) 0.0339(7) Uani d 1
C C13 0.2033(3) 0.3095(3) 0.3119(2) 0.0335(7) Uani d 1
C C14 0.5044(3) 0.3541(3) 0.1357(2) 0.0343(8) Uani d 1
C C15 0.5537(3) 0.0100(3) 0.1842(2) 0.0308(7) Uani d 1
C C16 0.5729(4) -0.0762(3) 0.1250(3) 0.0485(10) Uani d 1
H H16 0.646370 -0.095222 0.135245 0.058 Uiso calc 1
C C17 0.4833(4) -0.1341(4) 0.0506(3) 0.0608(13) Uani d 1
H H17 0.494385 -0.193772 0.008960 0.073 Uiso calc 1
C C18 0.3775(4) -0.1049(3) 0.0370(3) 0.0455(9) Uani d 1
H H18 0.314833 -0.143884 -0.013747 0.055 Uiso calc 1
C C19 0.3647(3) -0.0174(3) 0.0991(2) 0.0270(7) Uani d 1
C C20 0.6430(3) 0.0771(3) 0.2690(2) 0.0340(8) Uani d 1
C C21 0.2553(3) 0.0234(3) 0.0931(2) 0.0259(7) Uani d 1
C C22 -0.1611(3) -0.1818(3) 0.0685(2) 0.0348(8) Uani d 1
H H22 -0.201329 -0.197538 0.005146 0.042 Uiso calc 1
C C23 -0.2069(3) -0.2436(3) 0.1279(2) 0.0349(8) Uani d 1
H H23 -0.277414 -0.300707 0.105490 0.042 Uiso calc 1
C C24 -0.1503(3) -0.2228(3) 0.2209(2) 0.0312(7) Uani d 1
C C25 -0.0469(3) -0.1388(3) 0.2488(2) 0.0379(8) Uani d 1
H H25 -0.004696 -0.121699 0.311693 0.046 Uiso calc 1
C C26 -0.0064(3) -0.0808(3) 0.1848(2) 0.0366(8) Uani d 1
H H26 0.064811 -0.024224 0.205018 0.044 Uiso calc 1
C C27 -0.3032(4) -0.4543(3) 0.3222(3) 0.0487(10) Uani d 1
H H27 -0.348442 -0.528643 0.301746 0.058 Uiso calc 1
C C28 -0.2620(4) -0.3960(3) 0.2591(3) 0.0464(10) Uani d 1
H H28 -0.278275 -0.429877 0.195166 0.056 Uiso calc 1
C C29 -0.1964(3) -0.2870(3) 0.2884(2) 0.0342(7) Uani d 1
C C30 -0.1742(4) -0.2417(3) 0.3821(3) 0.0467(10) Uani d 1
H H30 -0.129636 -0.167454 0.404756 0.056 Uiso calc 1
C C31 -0.2173(4) -0.3052(3) 0.4427(3) 0.0504(11) Uani d 1
H H31 -0.201131 -0.274365 0.507334 0.060 Uiso calc 1
O O14 0.0981(4) -0.2816(3) 0.0446(3) 0.0837(12) Uani d 1
H H14A 0.116521 -0.213833 0.040742 0.100 Uiso d 1
H H14B 0.135621 -0.315863 0.011802 0.100 Uiso d 1
O O15 -0.0270(4) -0.4283(3) 0.1420(3) 0.0858(11) Uani d 1
H H15A -0.001844 -0.391485 0.102894 0.103 Uiso d 1
H H15B -0.074674 -0.485175 0.106464 0.103 Uiso d 1
O O16 0.1138(3) 0.0639(3) 0.4102(2) 0.0653(9) Uani d 1
H H16A 0.147240 0.118555 0.388980 0.078 Uiso d 1
H H16B 0.047900 0.073015 0.420020 0.078 Uiso d 1
O O17 0.7826(4) 0.3307(4) 0.2248(3) 0.1116(16) Uani d 1
H H17A 0.715925 0.287608 0.222536 0.134 Uiso d 1
H H17B 0.836315 0.299958 0.244326 0.134 Uiso d 1
O O18 0.0997(3) -0.0688(3) 0.5499(3) 0.0787(11) Uani d 1
H H18A 0.156299 -0.054494 0.597051 0.094 Uiso d 1
H H18B 0.116249 -0.023124 0.514621 0.094 Uiso d 1
O O19 0.2308(3) -0.2146(3) 0.2416(2) 0.0797(11) Uani d 1
H H19A 0.258882 -0.145513 0.260807 0.096 Uiso d 1
H H19B 0.195102 -0.225943 0.184956 0.096 Uiso d 1
O O20 -0.0833(3) 0.1896(4) 0.2304(3) 0.0971(14) Uani d 1
H H20A -0.019061 0.228664 0.265782 0.116 Uiso d 1
H H20B -0.115701 0.141914 0.258972 0.116 Uiso d 1
O O21 0.2194(4) -0.3847(4) -0.0678(4) 0.1160(17) Uani d 1
H H21A 0.203411 -0.365805 -0.120177 0.139 Uiso d 1
H H21B 0.289591 -0.392045 -0.059657 0.139 Uiso d 1
N N6 0.1635(3) -0.2853(2) 0.4170(2) 0.0415(7) Uani d 1
H H6 0.204128 -0.230599 0.396207 0.050 Uiso calc 1
C C32 0.0819(4) -0.3642(3) 0.3571(3) 0.0446(9) Uani d 1
H H32 0.068083 -0.361485 0.292604 0.054 Uiso calc 1
C C33 0.0166(3) -0.4508(3) 0.3879(3) 0.0389(8) Uani d 1
H H33 -0.041095 -0.508091 0.344431 0.047 Uiso calc 1
C C34 0.0350(3) -0.4543(3) 0.4822(2) 0.0284(7) Uani d 1
C C35 0.1227(3) -0.3697(3) 0.5416(3) 0.0417(9) Uani d 1
H H35 0.139033 -0.369611 0.606528 0.050 Uiso calc 1
C C36 0.1861(4) -0.2860(3) 0.5073(3) 0.0474(10) Uani d 1
H H36 0.246178 -0.228517 0.548521 0.057 Uiso calc 1

loop_
_atom_site_aniso_label
_atom_site_aniso_U_11
_atom_site_aniso_U_22
_atom_site_aniso_U_33
_atom_site_aniso_U_12
_atom_site_aniso_U_13
_atom_site_aniso_U_23
Tb1 0.02201(9) 0.02243(9) 0.02108(9) 0.00114(6) 0.00463(6) 0.00609(6)
Co1 0.0219(3) 0.0250(3) 0.0204(3) -0.0015(2) 0.0020(2) 0.0065(2)
O1 0.073(2) 0.0328(15) 0.0567(18) -0.0088(14) 0.0179(15) 0.0191(13)
O2 0.0404(13) 0.0254(12) 0.0361(13) -0.0037(10) 0.0099(11) 0.0079(10)
O3 0.0464(14) 0.0261(12) 0.0239(12) -0.0073(10) 0.0057(10) 0.0079(9)
O4 0.0571(16) 0.0353(14) 0.0254(12) -0.0160(12) 0.0061(11) 0.0024(10)
O5 0.0368(13) 0.0354(13) 0.0339(13) 0.0094(10) 0.0153(10) 0.0152(10)
O6 0.077(2) 0.0547(18) 0.0595(19) 0.0198(16) 0.0431(17) 0.0322(15)
O7 0.0393(13) 0.0385(13) 0.0374(13) 0.0114(11) 0.0177(11) 0.0130(11)
O8 0.0424(15) 0.0585(18) 0.0550(17) 0.0214(13) 0.0213(13) 0.0092(14)
O9 0.0273(12) 0.0476(15) 0.0290(12) 0.0066(11) -0.0027(10) 0.0060(11)
O10 0.0281(14) 0.090(2) 0.0607(19) 0.0247(15) -0.0002(13) 0.0171(17)
O11 0.0238(11) 0.0344(13) 0.0311(12) 0.0061(9) -0.0025(9) -0.0008(10)
O12 0.0267(12) 0.0365(13) 0.0281(12) 0.0010(10) -0.0029(9) -0.0009(10)
O13 0.0271(12) 0.0374(13) 0.0303(12) 0.0033(10) 0.0042(9) 0.0020(10)
N1 0.0268(13) 0.0259(13) 0.0258(13) 0.0006(11) 0.0091(11) 0.0108(11)
N2 0.0331(14) 0.0250(13) 0.0253(13) 0.0068(11) 0.0065(11) 0.0051(11)
N3 0.0217(13) 0.0260(13) 0.0242(13) 0.0045(10) 0.0047(10) 0.0081(10)
N4 0.0333(15) 0.0319(15) 0.0285(14) 0.0031(12) 0.0086(12) 0.0108(12)
N5 0.057(2) 0.0351(16) 0.0352(16) 0.0002(14) 0.0194(15) 0.0141(13)
C1 0.0315(17) 0.0314(17) 0.0332(18) 0.0031(14) 0.0101(14) 0.0161(14)
C2 0.053(2) 0.049(2) 0.040(2) 0.0030(19) 0.0153(18) 0.0273(18)
C3 0.062(3) 0.059(3) 0.0237(18) -0.001(2) 0.0072(17) 0.0180(17)
C4 0.048(2) 0.047(2) 0.0281(18) -0.0049(17) 0.0062(16) 0.0094(16)
C5 0.0288(16) 0.0311(17) 0.0260(16) 0.0005(13) 0.0050(13) 0.0089(13)
C6 0.0378(19) 0.0266(17) 0.043(2) 0.0017(14) 0.0133(16) 0.0141(15)
C7 0.0325(17) 0.0278(17) 0.0280(17) -0.0029(14) 0.0079(14) 0.0075(13)
C8 0.0376(19) 0.0344(18) 0.0310(18) 0.0119(15) 0.0068(14) 0.0037(14)
C9 0.065(3) 0.059(3) 0.058(3) 0.039(2) 0.021(2) 0.023(2)
C10 0.095(4) 0.076(3) 0.074(3) 0.057(3) 0.030(3) 0.044(3)
C11 0.079(3) 0.047(2) 0.049(2) 0.027(2) 0.023(2) 0.027(2)
C12 0.045(2) 0.0314(18) 0.0257(17) 0.0072(15) 0.0093(15) 0.0067(14)
C13 0.0314(17) 0.0338(18) 0.0321(18) 0.0048(15) 0.0074(14) 0.0006(14)
C14 0.044(2) 0.0294(17) 0.0293(17) 0.0038(15) 0.0133(15) 0.0074(14)
C15 0.0276(16) 0.0371(18) 0.0332(17) 0.0118(14) 0.0105(14) 0.0139(14)
C16 0.042(2) 0.050(2) 0.058(3) 0.0251(19) 0.0129(19) 0.0033(19)
C17 0.059(3) 0.052(3) 0.069(3) 0.023(2) 0.017(2) -0.015(2)
C18 0.044(2) 0.045(2) 0.040(2) 0.0089(18) 0.0049(17) -0.0085(17)
C19 0.0272(16) 0.0265(16) 0.0245(16) 0.0017(13) 0.0050(13) 0.0041(13)
C20 0.0238(16) 0.045(2) 0.0376(19) 0.0089(15) 0.0069(14) 0.0219(16)
C21 0.0242(15) 0.0276(16) 0.0223(15) -0.0009(13) 0.0032(12) 0.0067(13)
C22 0.0343(18) 0.0384(19) 0.0275(17) -0.0001(15) 0.0037(14) 0.0103(14)
C23 0.0329(18) 0.0335(18) 0.0346(18) -0.0017(14) 0.0088(14) 0.0084(14)
C24 0.0413(19) 0.0262(16) 0.0280(17) 0.0049(14) 0.0142(14) 0.0089(13)
C25 0.050(2) 0.0317(18) 0.0284(17) 0.0016(16) 0.0071(16) 0.0095(14)
C26 0.0385(19) 0.0345(18) 0.0314(18) -0.0040(15) 0.0049(15) 0.0118(15)
C27 0.064(3) 0.035(2) 0.037(2) -0.0100(18) 0.0142(19) 0.0061(16)
C28 0.063(3) 0.034(2) 0.0329(19) -0.0086(18) 0.0147(18) 0.0037(15)
C29 0.044(2) 0.0280(17) 0.0315(18) 0.0038(15) 0.0132(15) 0.0102(14)
C30 0.070(3) 0.0288(19) 0.035(2) -0.0065(18) 0.0191(19) 0.0037(15)
C31 0.079(3) 0.037(2) 0.0300(19) -0.003(2) 0.0213(19) 0.0038(16)
O14 0.127(3) 0.071(2) 0.080(3) 0.044(2) 0.051(2) 0.033(2)
O15 0.089(3) 0.078(3) 0.073(2) 0.001(2) 0.000(2) 0.010(2)
O16 0.0523(18) 0.062(2) 0.085(2) 0.0097(15) 0.0253(17) 0.0191(18)
O17 0.082(3) 0.124(4) 0.124(4) 0.011(3) 0.013(3) 0.042(3)
O18 0.0510(19) 0.120(3) 0.078(2) 0.026(2) 0.0181(17) 0.047(2)
O19 0.099(3) 0.060(2) 0.063(2) -0.009(2) 0.001(2) 0.0199(17)
O20 0.060(2) 0.124(3) 0.088(3) -0.011(2) 0.0397(19) -0.015(2)
O21 0.082(3) 0.119(3) 0.131(3) 0.007(2) 0.045(2) -0.022(3)
N6 0.0380(17) 0.0313(16) 0.058(2) 0.0022(13) 0.0153(15) 0.0205(15)
C32 0.054(2) 0.042(2) 0.040(2) 0.0069(18) 0.0146(18) 0.0163(17)
C33 0.048(2) 0.0300(18) 0.0324(18) -0.0012(16) 0.0051(16) 0.0056(14)
C34 0.0292(16) 0.0233(15) 0.0326(17) 0.0051(13) 0.0065(13) 0.0071(13)
C35 0.045(2) 0.0317(18) 0.039(2) -0.0060(16) 0.0009(16) 0.0087(15)
C36 0.042(2) 0.0301(19) 0.060(3) -0.0070(16) 0.0020(19) 0.0101(18)

loop_
_atom_type_symbol
_atom_type_description
_atom_type_scat_dispersion_real
_atom_type_scat_dispersion_imag
_atom_type_scat_source
C C 0.0033 0.0016 'International Tables Vol C Tables 4.2.6.8 and 6.1.1.4'
H H 0.0000 0.0000 'International Tables Vol C Tables 4.2.6.8 and 6.1.1.4'
Co Co 0.3494 0.9721 'International Tables Vol C Tables 4.2.6.8 and 6.1.1.4'
N N 0.0061 0.0033 'International Tables Vol C Tables 4.2.6.8 and 6.1.1.4'
O O 0.0106 0.0060 'International Tables Vol C Tables 4.2.6.8 and 6.1.1.4'
Tb Tb -0.1723 4.1537 'International Tables Vol C Tables 4.2.6.8 and 6.1.1.4'

loop_
_geom_angle_atom_site_label_1
_geom_angle_atom_site_label_2
_geom_angle_atom_site_label_3
_geom_angle_site_symmetry_1
_geom_angle_site_symmetry_3
_geom_angle
O2 Tb1 O5 . . 145.44(8)
O2 Tb1 O11 . . 78.37(8)
O2 Tb1 N1 . . 64.42(8)
O2 Tb1 N2 . . 137.13(9)
O2 Tb1 N3 . . 71.80(8)
O3 Tb1 O2 . . 128.23(8)
O3 Tb1 O5 . . 78.50(8)
O3 Tb1 O7 . . 88.30(8)
O3 Tb1 O9 . . 79.10(9)
O3 Tb1 O11 . . 146.71(8)
O3 Tb1 N1 . . 63.89(8)
O3 Tb1 N2 . . 75.02(8)
O3 Tb1 N3 . . 137.70(8)
O5 Tb1 O11 . . 87.75(8)
O5 Tb1 N1 . . 137.21(8)
O5 Tb1 N2 . . 63.66(8)
O5 Tb1 N3 . . 73.68(8)
O7 Tb1 O2 . . 79.81(8)
O7 Tb1 O5 . . 127.59(8)
O7 Tb1 O9 . . 149.74(8)
O7 Tb1 O11 . . 76.29(8)
O7 Tb1 N1 . . 73.13(8)
O7 Tb1 N2 . . 63.93(8)
O7 Tb1 N3 . . 133.99(8)
O9 Tb1 O2 . . 86.57(8)
O9 Tb1 O5 . . 76.91(8)
O9 Tb1 O11 . . 127.29(8)
O9 Tb1 N1 . . 76.62(8)
O9 Tb1 N2 . . 136.11(9)
O9 Tb1 N3 . . 64.08(8)
O11 Tb1 N1 . . 135.00(8)
O11 Tb1 N2 . . 71.71(8)
O11 Tb1 N3 . . 63.22(8)
N1 Tb1 N2 . . 120.30(8)
N1 Tb1 N3 . . 121.84(8)
N3 Tb1 N2 . . 117.78(8)
O12 Co1 O12 2 . 180.0
O12 Co1 O13 2 . 85.89(9)
O12 Co1 O13 . . 94.12(9)
O12 Co1 O13 2 2 94.12(9)
O12 Co1 O13 . 2 85.88(9)
O12 Co1 N4 2 2 91.35(10)
O12 Co1 N4 . 2 88.65(10)
O12 Co1 N4 2 . 88.65(10)
O12 Co1 N4 . . 91.35(10)
O13 Co1 O13 . 2 180.0
O13 Co1 N4 2 . 88.03(10)
O13 Co1 N4 . . 91.97(10)
O13 Co1 N4 2 2 91.97(10)
O13 Co1 N4 . 2 88.03(10)
N4 Co1 N4 2 . 180.0
C6 O2 Tb1 . . 124.8(2)
C7 O3 Tb1 . . 126.3(2)
C14 O5 Tb1 . . 125.6(2)
C13 O7 Tb1 . . 125.9(2)
C20 O9 Tb1 . . 125.5(2)
C21 O11 Tb1 . . 124.7(2)
C21 O12 Co1 . . 129.3(2)
Co1 O13 H13A . . 97.2
Co1 O13 H13B . . 108.8
H13A O13 H13B . . 106.6
C1 N1 Tb1 . . 120.1(2)
C5 N1 Tb1 . . 120.6(2)
C5 N1 C1 . . 119.3(3)
C8 N2 Tb1 . . 120.2(2)
C8 N2 C12 . . 119.4(3)
C12 N2 Tb1 . . 120.3(2)
C15 N3 Tb1 . . 119.6(2)
C15 N3 C19 . . 119.4(3)
C19 N3 Tb1 . . 121.0(2)
C22 N4 Co1 . . 121.0(2)
C26 N4 Co1 . . 122.0(2)
C26 N4 C22 . . 116.9(3)
C27 N5 H5 . . 119.4
C31 N5 H5 . . 119.4
C31 N5 C27 . . 121.1(3)
N1 C1 C2 . . 121.7(3)
N1 C1 C6 . . 114.6(3)
C2 C1 C6 . . 123.7(3)
C1 C2 H2 . . 120.4
C1 C2 C3 . . 119.2(3)
C3 C2 H2 . . 120.4
C2 C3 H3 . . 120.4
C2 C3 C4 . . 119.1(3)
C4 C3 H3 . . 120.4
C3 C4 H4 . . 120.9
C5 C4 C3 . . 118.2(3)
C5 C4 H4 . . 120.9
N1 C5 C4 . . 122.6(3)
N1 C5 C7 . . 113.6(3)
C4 C5 C7 . . 123.8(3)
O1 C6 O2 . . 127.0(3)
O1 C6 C1 . . 117.1(3)
O2 C6 C1 . . 115.9(3)
O3 C7 C5 . . 115.5(3)
O4 C7 O3 . . 125.9(3)
O4 C7 C5 . . 118.6(3)
N2 C8 C9 . . 122.0(4)
N2 C8 C13 . . 114.1(3)
C9 C8 C13 . . 123.8(3)
C8 C9 H9 . . 120.7
C8 C9 C10 . . 118.6(4)
C10 C9 H9 . . 120.7
C9 C10 H10 . . 120.0
C11 C10 C9 . . 120.0(4)
C11 C10 H10 . . 120.0
C10 C11 H11 . . 121.1
C10 C11 C12 . . 117.9(4)
C12 C11 H11 . . 121.1
N2 C12 C11 . . 122.1(3)
N2 C12 C14 . . 114.5(3)
C11 C12 C14 . . 123.5(3)
O7 C13 C8 . . 115.8(3)
O8 C13 O7 . . 125.5(3)
O8 C13 C8 . . 118.7(3)
O5 C14 C12 . . 115.9(3)
O6 C14 O5 . . 126.1(3)
O6 C14 C12 . . 118.1(3)
N3 C15 C16 . . 122.0(3)
N3 C15 C20 . . 114.4(3)
C16 C15 C20 . . 123.7(3)
C15 C16 H16 . . 120.7
C17 C16 C15 . . 118.7(4)
C17 C16 H16 . . 120.7
C16 C17 H17 . . 120.2
C18 C17 C16 . . 119.6(4)
C18 C17 H17 . . 120.2
C17 C18 H18 . . 120.7
C17 C18 C19 . . 118.5(4)
C19 C18 H18 . . 120.7
N3 C19 C18 . . 121.9(3)
N3 C19 C21 . . 113.7(3)
C18 C19 C21 . . 124.4(3)
O9 C20 C15 . . 116.4(3)
O10 C20 O9 . . 126.2(3)
O10 C20 C15 . . 117.3(3)
O11 C21 C19 . . 116.8(3)
O12 C21 O11 . . 125.6(3)
O12 C21 C19 . . 117.5(3)
N4 C22 H22 . . 118.5
N4 C22 C23 . . 123.1(3)
C23 C22 H22 . . 118.5
C22 C23 H23 . . 120.0
C22 C23 C24 . . 119.9(3)
C24 C23 H23 . . 120.0
C23 C24 C25 . . 117.0(3)
C23 C24 C29 . . 122.2(3)
C25 C24 C29 . . 120.8(3)
C24 C25 H25 . . 120.3
C26 C25 C24 . . 119.5(3)
C26 C25 H25 . . 120.3
N4 C26 C25 . . 123.5(3)
N4 C26 H26 . . 118.2
C25 C26 H26 . . 118.2
N5 C27 H27 . . 119.7
N5 C27 C28 . . 120.6(3)
C28 C27 H27 . . 119.7
C27 C28 H28 . . 120.0
C27 C28 C29 . . 120.0(3)
C29 C28 H28 . . 120.0
C28 C29 C24 . . 120.6(3)
C30 C29 C24 . . 121.5(3)
C30 C29 C28 . . 117.8(3)
C29 C30 H30 . . 120.2
C29 C30 C31 . . 119.5(3)
C31 C30 H30 . . 120.2
N5 C31 C30 . . 121.0(3)
N5 C31 H31 . . 119.5
C30 C31 H31 . . 119.5
H14A O14 H14B . . 108.4
H15A O15 H15B . . 101.8
H16A O16 H16B . . 108.6
H17A O17 H17B . . 108.7
H18A O18 H18B . . 108.8
H19A O19 H19B . . 108.6
H20A O20 H20B . . 108.7
H21A O21 H21B . . 107.9
C32 N6 H6 . . 119.0
C32 N6 C36 . . 122.0(3)
C36 N6 H6 . . 119.0
N6 C32 H32 . . 119.9
N6 C32 C33 . . 120.2(4)
C33 C32 H32 . . 119.9
C32 C33 H33 . . 119.9
C32 C33 C34 . . 120.2(3)
C34 C33 H33 . . 119.9
C33 C34 C34 . 2_546 121.5(4)
C35 C34 C33 . . 117.0(3)
C35 C34 C34 . 2_546 121.5(4)
C34 C35 H35 . . 119.7
C36 C35 C34 . . 120.6(4)
C36 C35 H35 . . 119.7
N6 C36 C35 . . 120.1(4)
N6 C36 H36 . . 120.0
C35 C36 H36 . . 120.0

loop_
_geom_bond_atom_site_label_1
_geom_bond_atom_site_label_2
_geom_bond_site_symmetry_2
_geom_bond_distance
Tb1 O2 . 2.431(2)
Tb1 O3 . 2.393(2)
Tb1 O5 . 2.439(2)
Tb1 O7 . 2.409(2)
Tb1 O9 . 2.411(2)
Tb1 O11 . 2.451(2)
Tb1 N1 . 2.499(3)
Tb1 N2 . 2.520(3)
Tb1 N3 . 2.515(3)
Co1 O12 2 2.092(2)
Co1 O12 . 2.092(2)
Co1 O13 . 2.102(2)
Co1 O13 2 2.102(2)
Co1 N4 2 2.151(3)
Co1 N4 . 2.151(3)
O1 C6 . 1.238(4)
O2 C6 . 1.266(4)
O3 C7 . 1.263(4)
O4 C7 . 1.240(4)
O5 C14 . 1.262(4)
O6 C14 . 1.239(4)
O7 C13 . 1.270(4)
O8 C13 . 1.243(4)
O9 C20 . 1.254(4)
O10 C20 . 1.244(4)
O11 C21 . 1.256(4)
O12 C21 . 1.252(4)
O13 H13A . 0.8735
O13 H13B . 0.8501
N1 C1 . 1.338(4)
N1 C5 . 1.332(4)
N2 C8 . 1.335(4)
N2 C12 . 1.340(4)
N3 C15 . 1.335(4)
N3 C19 . 1.338(4)
N4 C22 . 1.347(4)
N4 C26 . 1.333(4)
N5 H5 . 0.8800
N5 C27 . 1.334(5)
N5 C31 . 1.316(5)
C1 C2 . 1.380(5)
C1 C6 . 1.517(5)
C2 H2 . 0.9500
C2 C3 . 1.382(6)
C3 H3 . 0.9500
C3 C4 . 1.390(5)
C4 H4 . 0.9500
C4 C5 . 1.382(5)
C5 C7 . 1.511(4)
C8 C9 . 1.378(5)
C8 C13 . 1.512(5)
C9 H9 . 0.9500
C9 C10 . 1.384(7)
C10 H10 . 0.9500
C10 C11 . 1.382(7)
C11 H11 . 0.9500
C11 C12 . 1.391(5)
C12 C14 . 1.510(5)
C15 C16 . 1.382(5)
C15 C20 . 1.505(5)
C16 H16 . 0.9500
C16 C17 . 1.380(6)
C17 H17 . 0.9500
C17 C18 . 1.378(6)
C18 H18 . 0.9500
C18 C19 . 1.385(5)
C19 C21 . 1.495(5)
C22 H22 . 0.9500
C22 C23 . 1.366(5)
C23 H23 . 0.9500
C23 C24 . 1.388(5)
C24 C25 . 1.390(5)
C24 C29 . 1.483(4)
C25 H25 . 0.9500
C25 C26 . 1.372(5)
C26 H26 . 0.9500
C27 H27 . 0.9500
C27 C28 . 1.366(5)
C28 H28 . 0.9500
C28 C29 . 1.390(5)
C29 C30 . 1.380(5)
C30 H30 . 0.9500
C30 C31 . 1.382(5)
C31 H31 . 0.9500
O14 H14A . 0.8500
O14 H14B . 0.8499
O15 H15A . 0.8501
O15 H15B . 0.8499
O16 H16A . 0.8504
O16 H16B . 0.8500
O17 H17A . 0.8503
O17 H17B . 0.8498
O18 H18A . 0.8501
O18 H18B . 0.8497
O19 H19A . 0.8500
O19 H19B . 0.8501
O20 H20A . 0.8499
O20 H20B . 0.8498
O21 H21A . 0.8502
O21 H21B . 0.8502
N6 H6 . 0.8800
N6 C32 . 1.321(5)
N6 C36 . 1.324(5)
C32 H32 . 0.9500
C32 C33 . 1.382(5)
C33 H33 . 0.9500
C33 C34 . 1.389(5)
C34 C34 2_546 1.489(6)
C34 C35 . 1.387(5)
C35 H35 . 0.9500
C35 C36 . 1.375(5)
C36 H36 . 0.9500

loop_
_geom_torsion_atom_site_label_1
_geom_torsion_atom_site_label_2
_geom_torsion_atom_site_label_3
_geom_torsion_atom_site_label_4
_geom_torsion_site_symmetry_1
_geom_torsion_site_symmetry_4
_geom_torsion
Tb1 O2 C6 O1 . . -179.4(3)
Tb1 O2 C6 C1 . . -0.8(4)
Tb1 O3 C7 O4 . . 176.4(3)
Tb1 O3 C7 C5 . . -0.9(4)
Tb1 O5 C14 O6 . . -177.7(3)
Tb1 O5 C14 C12 . . 1.9(4)
Tb1 O7 C13 O8 . . 179.2(3)
Tb1 O7 C13 C8 . . -0.2(4)
Tb1 O9 C20 O10 . . 178.5(3)
Tb1 O9 C20 C15 . . -3.6(4)
Tb1 O11 C21 O12 . . 171.1(2)
Tb1 O11 C21 C19 . . -8.9(4)
Tb1 N1 C1 C2 . . -177.3(3)
Tb1 N1 C1 C6 . . 3.8(4)
Tb1 N1 C5 C4 . . 177.8(3)
Tb1 N1 C5 C7 . . -3.6(4)
Tb1 N2 C8 C9 . . -175.5(3)
Tb1 N2 C8 C13 . . 0.6(4)
Tb1 N2 C12 C11 . . 176.8(3)
Tb1 N2 C12 C14 . . -2.9(4)
Tb1 N3 C15 C16 . . 178.6(3)
Tb1 N3 C15 C20 . . 0.1(4)
Tb1 N3 C19 C18 . . -178.4(3)
Tb1 N3 C19 C21 . . 1.4(3)
Co1 O12 C21 O11 . . -0.1(5)
Co1 O12 C21 C19 . . 179.9(2)
Co1 N4 C22 C23 . . -176.6(3)
Co1 N4 C26 C25 . . 176.2(3)
N1 C1 C2 C3 . . -0.1(6)
N1 C1 C6 O1 . . 176.8(3)
N1 C1 C6 O2 . . -2.0(5)
N1 C5 C7 O3 . . 3.0(4)
N1 C5 C7 O4 . . -174.6(3)
N2 C8 C9 C10 . . -2.0(7)
N2 C8 C13 O7 . . -0.3(4)
N2 C8 C13 O8 . . -179.7(3)
N2 C12 C14 O5 . . 0.8(4)
N2 C12 C14 O6 . . -179.6(3)
N3 C15 C16 C17 . . -0.2(6)
N3 C15 C20 O9 . . 2.1(4)
N3 C15 C20 O10 . . -179.8(3)
N3 C19 C21 O11 . . 4.5(4)
N3 C19 C21 O12 . . -175.5(3)
N4 C22 C23 C24 . . 0.0(6)
N5 C27 C28 C29 . . -0.3(7)
C1 N1 C5 C4 . . 0.0(5)
C1 N1 C5 C7 . . 178.6(3)
C1 C2 C3 C4 . . -0.7(7)
C2 C1 C6 O1 . . -2.1(6)
C2 C1 C6 O2 . . 179.1(4)
C2 C3 C4 C5 . . 1.0(6)
C3 C4 C5 N1 . . -0.7(6)
C3 C4 C5 C7 . . -179.2(4)
C4 C5 C7 O3 . . -178.5(4)
C4 C5 C7 O4 . . 4.0(5)
C5 N1 C1 C2 . . 0.4(5)
C5 N1 C1 C6 . . -178.5(3)
C6 C1 C2 C3 . . 178.7(4)
C8 N2 C12 C11 . . -0.1(5)
C8 N2 C12 C14 . . -179.8(3)
C8 C9 C10 C11 . . 1.2(8)
C9 C8 C13 O7 . . 175.7(4)
C9 C8 C13 O8 . . -3.7(5)
C9 C10 C11 C12 . . 0.0(8)
C10 C11 C12 N2 . . -0.6(6)
C10 C11 C12 C14 . . 179.1(4)
C11 C12 C14 O5 . . -178.9(4)
C11 C12 C14 O6 . . 0.7(6)
C12 N2 C8 C9 . . 1.4(5)
C12 N2 C8 C13 . . 177.5(3)
C13 C8 C9 C10 . . -177.7(4)
C15 N3 C19 C18 . . -0.1(5)
C15 N3 C19 C21 . . 179.8(3)
C15 C16 C17 C18 . . 0.1(7)
C16 C15 C20 O9 . . -176.4(4)
C16 C15 C20 O10 . . 1.6(5)
C16 C17 C18 C19 . . 0.1(7)
C17 C18 C19 N3 . . -0.1(6)
C17 C18 C19 C21 . . -180.0(4)
C18 C19 C21 O11 . . -175.6(3)
C18 C19 C21 O12 . . 4.4(5)
C19 N3 C15 C16 . . 0.2(5)
C19 N3 C15 C20 . . -178.3(3)
C20 C15 C16 C17 . . 178.2(4)
C22 N4 C26 C25 . . -1.2(6)
C22 C23 C24 C25 . . -0.6(5)
C22 C23 C24 C29 . . 179.7(3)
C23 C24 C25 C26 . . 0.3(5)
C23 C24 C29 C28 . . 29.0(6)
C23 C24 C29 C30 . . -152.1(4)
C24 C25 C26 N4 . . 0.6(6)
C24 C29 C30 C31 . . -178.9(4)
C25 C24 C29 C28 . . -150.7(4)
C25 C24 C29 C30 . . 28.2(6)
C26 N4 C22 C23 . . 0.9(5)
C27 N5 C31 C30 . . 1.2(7)
C27 C28 C29 C24 . . 179.5(4)
C27 C28 C29 C30 . . 0.6(6)
C28 C29 C30 C31 . . 0.0(6)
C29 C24 C25 C26 . . -180.0(3)
C29 C30 C31 N5 . . -0.9(7)
C31 N5 C27 C28 . . -0.6(7)
N6 C32 C33 C34 . . 1.1(6)
C32 N6 C36 C35 . . -0.9(6)
C32 C33 C34 C34 . 2_546 179.2(4)
C32 C33 C34 C35 . . -1.7(5)
C33 C34 C35 C36 . . 1.0(6)
C34 C34 C35 C36 2_546 . -179.9(4)
C34 C35 C36 N6 . . 0.2(6)
C36 N6 C32 C33 . . 0.3(6)

_cod_database_fobs_code 2021637
